data_1576949
loop_
_publ_author_name
'Yuan, Jiayi'
'Xu, Yu'
'Zhai, Lu'
'Hei, Shan-Shan'
'Huang, Jianyi'
'Ning, Weihua'
'Cai, Hong-Ling'
'Ren, Xiao-Ming'

_publ_section_title
;
 Rotational symmetry dication assembling ferroelectric, thermochromic and
 circularly polarized luminescent multifunctional manganese(ii) bromide
 hybrid.
;
_journal_issue 12
_journal_name_full 'Chemical science'
_journal_page_first 5965
_journal_page_last 5971
_journal_paper_doi 10.1039/d5sc08499g
_journal_volume 17
_journal_year 2026
_chemical_absolute_configuration ad
_chemical_formula_moiety 'C9 H20 N2, Br4 Mn'
_chemical_formula_sum 'C9 H20 Br4 Mn N2'
_chemical_formula_weight 530.85
_space_group_crystal_system monoclinic
_space_group_IT_number 4
_space_group_name_Hall 'P 2yb'
_space_group_name_H-M_alt 'P 1 21 1'
_atom_sites_solution_hydrogens mixed
_atom_sites_solution_primary dual
_atom_sites_solution_secondary difmap
_audit_creation_date 2025-12-11
_audit_creation_method
;
Olex2 1.5
(compiled 2022.04.07 svn.rca3783a0 for OlexSys, GUI svn.r6498)
;
_audit_update_record
;
2025-12-11 deposited with the CCDC.	2026-01-12 downloaded from the CCDC.
;
_cell_angle_alpha 90
_cell_angle_beta 119.883(2)
_cell_angle_gamma 90
_cell_formula_units_Z 6
_cell_length_a 14.2814(11)
_cell_length_b 13.6741(9)
_cell_length_c 14.3160(16)
_cell_measurement_reflns_used 6926
_cell_measurement_temperature 293.00(10)
_cell_measurement_theta_max 23.39
_cell_measurement_theta_min 2.84
_cell_volume 2424.0(4)
_computing_cell_refinement 'SAINT V8.40B (Bruker, 2016)'
_computing_data_collection 'Bruker D8 Venture diffractometer'
_computing_data_reduction 'SAINT V8.40B (Bruker, 2016)'
_computing_molecular_graphics 'Olex2 1.5 (Dolomanov et al., 2009)'
_computing_publication_material 'Olex2 1.5 (Dolomanov et al., 2009)'
_computing_structure_refinement 'SHELXL 2025/1 (Sheldrick, 2015)'
_computing_structure_solution 'SHELXS  (Sheldrick, 2008)'
_diffrn_ambient_temperature 293.00(10)
_diffrn_detector 'Bruker PHOTON-II area detector'
_diffrn_detector_area_resol_mean 7.4
_diffrn_detector_type 'CMOS-PHOTONII area detector'
_diffrn_measured_fraction_theta_full 0.996
_diffrn_measured_fraction_theta_max 0.996
_diffrn_measurement_device 'three-circle diffractometer'
_diffrn_measurement_device_type 'Bruker PHOTON-II area detector'
_diffrn_measurement_method 'phi and omega scans'
_diffrn_measurement_specimen_support 'nylon loop'
_diffrn_radiation_monochromator graphite
_diffrn_radiation_probe x-ray
_diffrn_radiation_type MoK\a
_diffrn_radiation_wavelength 0.71073
_diffrn_reflns_av_R_equivalents 0.0640
_diffrn_reflns_av_unetI/netI 0.0918
_diffrn_reflns_Laue_measured_fraction_full 0.996
_diffrn_reflns_Laue_measured_fraction_max 0.996
_diffrn_reflns_limit_h_max 17
_diffrn_reflns_limit_h_min -16
_diffrn_reflns_limit_k_max 16
_diffrn_reflns_limit_k_min -15
_diffrn_reflns_limit_l_max 17
_diffrn_reflns_limit_l_min -17
_diffrn_reflns_number 17852
_diffrn_reflns_point_group_measured_fraction_full 0.921
_diffrn_reflns_point_group_measured_fraction_max 0.920
_diffrn_reflns_theta_full 25.242
_diffrn_reflns_theta_max 25.344
_diffrn_reflns_theta_min 2.216
_diffrn_source 'sealed X-ray tube'
_diffrn_source_current 40.0
_diffrn_source_power 1.8
_diffrn_source_target Mo
_diffrn_source_voltage 45.0
_diffrn_standards_number 0
_exptl_absorpt_coefficient_mu 10.687
_exptl_absorpt_correction_T_max 0.7456
_exptl_absorpt_correction_T_min 0.2814
_exptl_absorpt_correction_type multi-scan
_exptl_absorpt_process_details
;
SADABS-2016/2 (Bruker,2016/2) was used for absorption correction.
wR2(int) was 0.1206 before and 0.0747 after correction.
The Ratio of minimum to maximum transmission is 0.3774.
The \l/2 correction factor is Not present.
;
_exptl_crystal_colour colourless
_exptl_crystal_colour_primary colourless
_exptl_crystal_density_diffrn 2.182
_exptl_crystal_density_method 'not measured'
_exptl_crystal_description block
_exptl_crystal_F_000 1518
_exptl_crystal_size_max 0.12
_exptl_crystal_size_mid 0.11
_exptl_crystal_size_min 0.08
_refine_diff_density_max 1.719
_refine_diff_density_min -1.532
_refine_diff_density_rms 0.267
_refine_ls_abs_structure_details
;
 Flack x determined using 2084 quotients [(I+)-(I-)]/[(I+)+(I-)]
 (Parsons, Flack and Wagner, Acta Cryst. B69 (2013) 249-259).
;
_refine_ls_abs_structure_Flack 0.004(15)
_refine_ls_extinction_method none
_refine_ls_goodness_of_fit_ref 1.034
_refine_ls_hydrogen_treatment constr
_refine_ls_matrix_type full
_refine_ls_number_parameters 435
_refine_ls_number_reflns 8157
_refine_ls_number_restraints 518
_refine_ls_restrained_S_all 1.007
_refine_ls_R_factor_all 0.1151
_refine_ls_R_factor_gt 0.0930
_refine_ls_shift/su_max 0.000
_refine_ls_shift/su_mean 0.000
_refine_ls_structure_factor_coef Fsqd
_refine_ls_weighting_details 'w=1/[\s^2^(Fo^2^)+(0.0538P)^2^+120.8964P] where P=(Fo^2^+2Fc^2^)/3'
_refine_ls_weighting_scheme calc
_refine_ls_wR_factor_gt 0.2270
_refine_ls_wR_factor_ref 0.2419
_reflns_Friedel_coverage 0.766
_reflns_Friedel_fraction_full 0.838
_reflns_Friedel_fraction_max 0.836
_reflns_number_gt 6565
_reflns_number_total 8157
_reflns_threshold_expression 'I > 2\s(I)'
_cod_data_source_file d5sc08499g2.cif
_cod_data_source_block a1
_cod_depositor_comments
;
The following automatic conversions were performed:

data item '_diffrn_radiation_probe' value 'X-ray' was changed to
'x-ray' in accordance with the
/home/data/users/saulius/crontab/automatic-downloads/rss-feeds/RSC/lib/dictionaries/cif_core.dic
dictionary named 'cif_core.dic' version 2.4.2 last updated on
2011-04-26.

Automatic conversion script
Id: cif_fix_values 8170 2020-07-09 18:12:32Z antanas 
;
_cod_database_code 1576949
_shelx_shelxl_version_number 2025/1
_shelx_space_group_comment
;
The symmetry employed for this shelxl refinement is uniquely defined
by the following loop, which should always be used as a source of
symmetry information in preference to the above space-group names.
They are only intended as comments.
;
_shelx_estimated_absorpt_t_max 0.482
_shelx_estimated_absorpt_t_min 0.360
_exptl_crystal_mounting_method
;
 Crystals were removed from the crystallisation vial and immediately coated
 with PDMS (polydimethylsiloxane/Dimethicone, CAS: 9006-65-9 on a glass slide.
 A suitable single crystal was selected and mounted on a glass fiber using
 vacuum silicone grease as adhesive. The glass fiber with single crystal was
 mounted on copper pin with solid paraffin. Operator: DJ_Tokyo.
;
_olex2_refinement_description
;
1. Twinned data refinement
 Scales: 0.693(4)
 0.307(4)
2. Fixed Uiso
 At 1.2 times of:
  All C(H,H) groups, All N(H) groups
 At 1.5 times of:
  All C(H,H,H) groups
3. Restrained distances
 C3_1-C2_1 = C2_1-C1_1
 C3_2-C2_2 = C2_2-C1_2
 C3_3-C2_3 = C2_3-C1_3
 1.5 with sigma of 0.01
 C5_1-C4_1 = C7_1-C6_1 = C9_1-C8_1
 C5_2-C4_2 = C7_2-C6_2 = C9_2-C8_2
 C5_3-C4_3 = C7_3-C6_3 = C9_3-C8_3
 1.5 with sigma of 0.01
 N1_1-C8_1
 1.47 with sigma of 0.01
4. Uiso/Uaniso restraints and constraints
N1_1 \\sim N2_1 \\sim C1_1 \\sim C2_1 \\sim C3_1 \\sim C4_1 \\sim C5_1 \\sim
C6_1 \\sim C7_1 \\sim C8_1 \\sim C9_1 \\sim N1_2 \\sim N2_2 \\sim C1_2 \\sim
C2_2 \\sim C3_2 \\sim C4_2 \\sim C5_2 \\sim C6_2 \\sim C7_2 \\sim C8_2 \\sim
C9_2 \\sim N1_3 \\sim N2_3 \\sim C1_3 \\sim C2_3 \\sim C3_3 \\sim C4_3 \\sim
C5_3 \\sim C6_3 \\sim C7_3 \\sim C8_3 \\sim C9_3: within 2A with sigma of 0.01
and sigma for terminal atoms of 0.02 within 2A
Uanis(N1_1) \\sim Ueq, Uanis(N2_1) \\sim Ueq, Uanis(C1_1) \\sim Ueq,
Uanis(C2_1) \\sim Ueq, Uanis(C3_1) \\sim Ueq, Uanis(C4_1) \\sim Ueq,
Uanis(C5_1) \\sim Ueq, Uanis(C6_1) \\sim Ueq, Uanis(C7_1) \\sim Ueq,
Uanis(C8_1) \\sim Ueq, Uanis(C9_1) \\sim Ueq, Uanis(N1_2) \\sim Ueq,
Uanis(N2_2) \\sim Ueq, Uanis(C1_2) \\sim Ueq, Uanis(C2_2) \\sim Ueq,
Uanis(C3_2) \\sim Ueq, Uanis(C4_2) \\sim Ueq, Uanis(C5_2) \\sim Ueq,
Uanis(C6_2) \\sim Ueq, Uanis(C7_2) \\sim Ueq, Uanis(C8_2) \\sim Ueq,
Uanis(C9_2) \\sim Ueq, Uanis(N1_3) \\sim Ueq, Uanis(N2_3) \\sim Ueq,
Uanis(C1_3) \\sim Ueq, Uanis(C2_3) \\sim Ueq, Uanis(C3_3) \\sim Ueq,
Uanis(C4_3) \\sim Ueq, Uanis(C5_3) \\sim Ueq, Uanis(C6_3) \\sim Ueq,
Uanis(C7_3) \\sim Ueq, Uanis(C8_3) \\sim Ueq, Uanis(C9_3) \\sim Ueq: with sigma
of 0.01 and sigma for terminal atoms of 0.02
5. Same fragment restrains
{N1_2, N2_2, C1_2, C2_2, C3_2, C4_2, C5_2, C6_2, C7_2, C8_2, C9_2}
{N1_3, N2_3, C1_3, C2_3, C3_3, C4_3, C5_3, C6_3, C7_3, C8_3, C9_3}
as
{N1_1, N2_1, C1_1, C2_1, C3_1, C4_1, C5_1, C6_1, C7_1, C8_1, C9_1} sigma for
1-2: 0.01 1-3: 0.02
6.a Riding coordinates:
 C1(H1A,H1B,H1C), C1(H1A,H1B,H1C)
6.b Ternary CH refined with riding coordinates:
 N2(H2), N2(H2), N2(H2)
6.c Secondary CH2 refined with riding coordinates:
 C2(H2A,H2B), C3(H3A,H3B), C4(H4A,H4B), C5(H5A,H5B), C6(H6A,H6B), C7(H7A,H7B),
 C8(H8A,H8B), C9(H9A,H9B), C2(H2A,H2B), C3(H3A,H3B), C4(H4A,H4B), C5(H5A,H5B),
 C6(H6A,H6B), C7(H7A,H7B), C8(H8A,H8B), C9(H9A,H9B), C2(H2A,H2B), C3(H3A,H3B),
 C4(H4A,H4B), C5(H5A,H5B), C6(H6A,H6B), C7(H7A,H7B), C8(H8A,H8B), C9(H9A,H9B)
6.d Idealised Me refined as rotating group:
 C1(H1A,H1B,H1C)
;
_olex2_submission_special_instructions 'No special instructions were received'

loop_
_space_group_symop_operation_xyz
'x, y, z'
'-x, y+1/2, -z'

loop_
_atom_site_label
_atom_site_type_symbol
_atom_site_fract_x
_atom_site_fract_y
_atom_site_fract_z
_atom_site_U_iso_or_equiv
_atom_site_adp_type
_atom_site_occupancy
_atom_site_site_symmetry_order
_atom_site_calc_flag
_atom_site_refinement_flags_posn
_atom_site_refinement_flags_adp
_atom_site_refinement_flags_occupancy
_atom_site_disorder_assembly
_atom_site_disorder_group
Br4 Br 0.6655(4) 0.8849(5) -0.4999(4) 0.0435(10) Uani 1 1 d . . . . .
Br3 Br 0.3496(4) 0.9288(5) -0.6719(4) 0.0558(15) Uani 1 1 d . . . . .
Br1 Br 0.5205(5) 0.9310(5) -0.3290(4) 0.0518(13) Uani 1 1 d . . . . .
Br2 Br 0.5331(5) 1.1599(4) -0.4999(5) 0.0577(14) Uani 1 1 d . . . . .
Mn1 Mn 0.5107(6) 0.9776(6) -0.5001(5) 0.0424(17) Uani 1 1 d . . . . .
Br11 Br 0.9918(4) 0.3813(5) -0.1769(4) 0.0476(11) Uani 1 1 d . . . . .
Br12 Br 1.1917(4) 0.3699(5) -0.3203(4) 0.0463(11) Uani 1 1 d . . . . .
Br10 Br 1.3197(4) 0.3949(4) 0.0090(4) 0.0493(13) Uani 1 1 d . . . . .
Br9 Br 1.1460(5) 0.6184(5) -0.2003(4) 0.0558(14) Uani 1 1 d . . . . .
Mn3 Mn 1.1624(5) 0.4367(6) -0.1721(5) 0.0368(15) Uani 1 1 d . . . . .
Br8 Br 1.3309(4) 0.8831(5) -0.1793(4) 0.0468(12) Uani 1 1 d . . . . .
Br7 Br 0.9890(4) 0.8703(5) -0.3220(4) 0.0464(12) Uani 1 1 d . . . . .
Br6 Br 1.1920(4) 0.8951(4) 0.0086(4) 0.0458(12) Uani 1 1 d . . . . .
Br5 Br 1.1514(4) 1.1166(4) -0.1982(5) 0.0559(14) Uani 1 1 d . . . . .
Mn2 Mn 1.1649(5) 0.9341(6) -0.1725(5) 0.0346(15) Uani 1 1 d . . . . .
N1_1 N 0.874(2) 0.678(2) -0.099(2) 0.045(5) Uani 1 1 d D U . . .
N2_1 N 0.729(2) 0.751(2) -0.271(2) 0.047(6) Uani 1 1 d D U . . .
H2_1 H 0.673135 0.779355 -0.339928 0.056 Uiso 1 1 calc R U . . .
C1_1 C 1.140(3) 0.583(3) 0.141(3) 0.060(11) Uani 1 1 d D U . . .
H1A_1 H 1.099158 0.532475 0.151834 0.091 Uiso 1 1 d R U . . .
H1B_1 H 1.157428 0.633325 0.193914 0.091 Uiso 1 1 d R U . . .
H1C_1 H 1.204678 0.555675 0.147984 0.091 Uiso 1 1 d R U . . .
C2_1 C 1.074(2) 0.626(4) 0.030(3) 0.050(8) Uani 1 1 d D U . . .
H2A_1 H 1.100455 0.690406 0.027627 0.060 Uiso 1 1 calc R U . . .
H2B_1 H 1.078095 0.584716 -0.022513 0.060 Uiso 1 1 calc R U . . .
C3_1 C 0.959(2) 0.633(3) 0.006(3) 0.047(7) Uani 1 1 d D U . . .
H3A_1 H 0.958887 0.668940 0.064236 0.056 Uiso 1 1 calc R U . . .
H3B_1 H 0.935041 0.566699 0.008837 0.056 Uiso 1 1 calc R U . . .
C4_1 C 0.900(3) 0.789(2) -0.105(3) 0.051(7) Uani 1 1 d D U . . .
H4A_1 H 0.916258 0.822397 -0.039206 0.061 Uiso 1 1 calc R U . . .
H4B_1 H 0.962570 0.794459 -0.115169 0.061 Uiso 1 1 calc R U . . .
C5_1 C 0.802(3) 0.832(2) -0.199(3) 0.043(7) Uani 1 1 d D U . . .
H5A_1 H 0.824108 0.873028 -0.240049 0.052 Uiso 1 1 calc R U . . .
H5B_1 H 0.763728 0.871608 -0.173610 0.052 Uiso 1 1 calc R U . . .
C6_1 C 0.767(2) 0.678(3) -0.102(2) 0.051(7) Uani 1 1 d D U . . .
H6A_1 H 0.754932 0.613898 -0.081716 0.061 Uiso 1 1 calc R U . . .
H6B_1 H 0.769670 0.725000 -0.050546 0.061 Uiso 1 1 calc R U . . .
C7_1 C 0.675(2) 0.703(3) -0.212(3) 0.054(7) Uani 1 1 d D U . . .
H7A_1 H 0.625669 0.747912 -0.206120 0.065 Uiso 1 1 calc R U . . .
H7B_1 H 0.635954 0.644560 -0.249224 0.065 Uiso 1 1 calc R U . . .
C8_1 C 0.862(3) 0.620(2) -0.190(2) 0.045(6) Uani 1 1 d D U . . .
H8A_1 H 0.826072 0.558729 -0.192731 0.055 Uiso 1 1 calc R U . . .
H8B_1 H 0.931756 0.605693 -0.181439 0.055 Uiso 1 1 calc R U . . .
C9_1 C 0.795(3) 0.677(3) -0.292(2) 0.044(7) Uani 1 1 d D U . . .
H9A_1 H 0.747542 0.633185 -0.349196 0.052 Uiso 1 1 calc R U . . .
H9B_1 H 0.841548 0.709795 -0.312834 0.052 Uiso 1 1 calc R U . . .
N1_2 N 1.141(2) 0.7397(18) -0.501(2) 0.047(5) Uani 1 1 d D U . . .
N2_2 N 1.160(2) 0.558(2) -0.504(2) 0.048(6) Uani 1 1 d D U . . .
H2_2 H 1.166325 0.487146 -0.505325 0.057 Uiso 1 1 calc R U . . .
C1_2 C 1.193(4) 1.0163(19) -0.493(4) 0.052(11) Uani 1 1 d D U . . .
H1A_2 H 1.121612 1.027039 -0.552370 0.078 Uiso 1 1 calc R U . . .
H1B_2 H 1.243595 1.056217 -0.500816 0.078 Uiso 1 1 calc R U . . .
H1C_2 H 1.194415 1.033155 -0.426789 0.078 Uiso 1 1 calc R U . . .
C2_2 C 1.223(3) 0.9106(19) -0.489(4) 0.050(8) Uani 1 1 d D U . . .
H2A_2 H 1.288044 0.896218 -0.422274 0.060 Uiso 1 1 calc R U . . .
H2B_2 H 1.235064 0.895924 -0.548546 0.060 Uiso 1 1 calc R U . . .
C3_2 C 1.131(3) 0.850(2) -0.498(3) 0.041(7) Uani 1 1 d D U . . .
H3A_2 H 1.065670 0.869581 -0.563728 0.049 Uiso 1 1 calc R U . . .
H3B_2 H 1.120300 0.866718 -0.438294 0.049 Uiso 1 1 calc R U . . .
C4_2 C 1.252(3) 0.707(2) -0.401(3) 0.053(7) Uani 1 1 d D U . . .
H4A_2 H 1.311337 0.736608 -0.404916 0.064 Uiso 1 1 calc R U . . .
H4B_2 H 1.255299 0.728414 -0.334317 0.064 Uiso 1 1 calc R U . . .
C5_2 C 1.257(3) 0.598(2) -0.404(3) 0.051(7) Uani 1 1 d D U . . .
H5A_2 H 1.258916 0.571018 -0.340728 0.061 Uiso 1 1 calc R U . . .
H5B_2 H 1.322529 0.579280 -0.403665 0.061 Uiso 1 1 calc R U . . .
C6_2 C 1.148(4) 0.711(2) -0.598(3) 0.050(7) Uani 1 1 d D U . . .
H6A_2 H 1.084112 0.733445 -0.662312 0.060 Uiso 1 1 calc R U . . .
H6B_2 H 1.210336 0.741880 -0.595118 0.060 Uiso 1 1 calc R U . . .
C7_2 C 1.157(3) 0.602(2) -0.605(3) 0.046(7) Uani 1 1 d D U . . .
H7A_2 H 1.223001 0.585454 -0.606032 0.055 Uiso 1 1 calc R U . . .
H7B_2 H 1.096102 0.576560 -0.670096 0.055 Uiso 1 1 calc R U . . .
C8_2 C 1.046(2) 0.6931(17) -0.508(3) 0.041(7) Uani 1 1 d D U . . .
H8A_2 H 0.983455 0.709991 -0.576688 0.050 Uiso 1 1 calc R U . . .
H8B_2 H 1.034723 0.716832 -0.451116 0.050 Uiso 1 1 calc R U . . .
C9_2 C 1.060(3) 0.5840(18) -0.500(3) 0.045(7) Uani 1 1 d D U . . .
H9A_2 H 0.997130 0.552844 -0.559219 0.054 Uiso 1 1 calc R U . . .
H9B_2 H 1.065944 0.561286 -0.432966 0.054 Uiso 1 1 calc R U . . .
N1_3 N 1.476(2) 0.675(2) 0.107(2) 0.059(6) Uani 1 1 d D U . . .
N2_3 N 1.501(3) 0.756(2) 0.274(2) 0.054(6) Uani 1 1 d D U . . .
H2_3 H 1.508384 0.787533 0.339123 0.065 Uiso 1 1 calc R U . . .
C1_3 C 1.507(4) 0.586(5) -0.132(3) 0.077(14) Uani 1 1 d D U . . .
H1A_3 H 1.477741 0.636878 -0.185815 0.116 Uiso 1 1 d R U . . .
H1B_3 H 1.451391 0.539538 -0.145765 0.116 Uiso 1 1 d R U . . .
H1C_3 H 1.565001 0.554128 -0.135545 0.116 Uiso 1 1 d R U . . .
C2_3 C 1.550(3) 0.628(5) -0.022(3) 0.075(9) Uani 1 1 d D U . . .
H2A_3 H 1.610510 0.589922 0.030668 0.090 Uiso 1 1 calc R U . . .
H2B_3 H 1.573828 0.694947 -0.019410 0.090 Uiso 1 1 calc R U . . .
C3_3 C 1.461(3) 0.626(3) 0.005(3) 0.066(8) Uani 1 1 d D U . . .
H3A_3 H 1.443017 0.558144 0.007702 0.080 Uiso 1 1 calc R U . . .
H3B_3 H 1.397519 0.655661 -0.055283 0.080 Uiso 1 1 calc R U . . .
C4_3 C 1.508(4) 0.785(2) 0.108(3) 0.059(7) Uani 1 1 d D U . . .
H4A_3 H 1.578871 0.790148 0.114720 0.071 Uiso 1 1 calc R U . . .
H4B_3 H 1.456051 0.817229 0.041425 0.071 Uiso 1 1 calc R U . . .
C5_3 C 1.508(4) 0.833(2) 0.202(3) 0.056(7) Uani 1 1 d D U . . .
H5A_3 H 1.447282 0.877124 0.176959 0.067 Uiso 1 1 calc R U . . .
H5B_3 H 1.573869 0.870323 0.242833 0.067 Uiso 1 1 calc R U . . .
C6_3 C 1.570(3) 0.630(3) 0.205(3) 0.064(8) Uani 1 1 d D U . . .
H6A_3 H 1.632933 0.631168 0.196314 0.077 Uiso 1 1 calc R U . . .
H6B_3 H 1.552920 0.562146 0.210078 0.077 Uiso 1 1 calc R U . . .
C7_3 C 1.594(3) 0.683(3) 0.307(2) 0.061(8) Uani 1 1 d D U . . .
H7A_3 H 1.662782 0.716776 0.336119 0.074 Uiso 1 1 calc R U . . .
H7B_3 H 1.597808 0.636954 0.360046 0.074 Uiso 1 1 calc R U . . .
C8_3 C 1.380(3) 0.659(3) 0.115(3) 0.062(8) Uani 1 1 d D U . . .
H8A_3 H 1.367953 0.589710 0.116288 0.075 Uiso 1 1 calc R U . . .
H8B_3 H 1.318253 0.687232 0.052752 0.075 Uiso 1 1 calc R U . . .
C9_3 C 1.393(3) 0.706(3) 0.216(3) 0.059(8) Uani 1 1 d D U . . .
H9A_3 H 1.387886 0.655987 0.261424 0.071 Uiso 1 1 calc R U . . .
H9B_3 H 1.335195 0.752682 0.197064 0.071 Uiso 1 1 calc R U . . .

loop_
_atom_site_aniso_label
_atom_site_aniso_U_11
_atom_site_aniso_U_22
_atom_site_aniso_U_33
_atom_site_aniso_U_23
_atom_site_aniso_U_13
_atom_site_aniso_U_12
Br4 0.048(3) 0.043(2) 0.044(2) 0.006(2) 0.027(2) 0.001(2)
Br3 0.044(3) 0.077(4) 0.032(2) -0.011(2) 0.008(2) 0.018(3)
Br1 0.073(4) 0.042(3) 0.041(3) 0.003(2) 0.029(3) 0.009(3)
Br2 0.069(4) 0.037(3) 0.058(3) -0.006(2) 0.025(3) -0.002(2)
Mn1 0.050(5) 0.037(4) 0.034(4) 0.001(3) 0.017(3) 0.001(3)
Br11 0.049(3) 0.041(2) 0.063(3) -0.015(3) 0.036(2) -0.008(2)
Br12 0.062(3) 0.046(3) 0.044(2) -0.007(2) 0.036(2) 0.008(3)
Br10 0.050(3) 0.045(3) 0.038(2) 0.006(2) 0.010(2) 0.003(2)
Br9 0.072(4) 0.040(3) 0.054(3) 0.009(2) 0.030(3) 0.009(3)
Mn3 0.040(4) 0.040(4) 0.033(4) 0.004(3) 0.020(3) 0.006(3)
Br8 0.046(3) 0.049(3) 0.044(2) -0.005(2) 0.021(2) 0.012(2)
Br7 0.045(3) 0.049(3) 0.041(2) 0.000(2) 0.019(2) 0.002(3)
Br6 0.058(3) 0.044(3) 0.037(2) 0.008(2) 0.024(2) 0.011(2)
Br5 0.051(3) 0.031(2) 0.068(4) 0.006(2) 0.016(3) 0.004(2)
Mn2 0.039(4) 0.037(3) 0.030(3) 0.000(3) 0.020(3) 0.007(3)
N1_1 0.048(8) 0.044(8) 0.048(8) 0.003(7) 0.027(6) -0.001(7)
N2_1 0.048(8) 0.043(8) 0.049(8) 0.000(7) 0.024(7) -0.003(7)
C1_1 0.056(18) 0.040(17) 0.074(19) 0.020(15) 0.025(14) -0.018(15)
C2_1 0.044(11) 0.050(11) 0.055(11) 0.000(9) 0.025(8) 0.000(9)
C3_1 0.046(9) 0.048(10) 0.055(10) 0.012(8) 0.031(8) -0.008(8)
C4_1 0.051(9) 0.044(9) 0.052(9) -0.003(8) 0.021(7) -0.004(8)
C5_1 0.046(9) 0.036(9) 0.048(9) -0.004(8) 0.023(7) -0.005(8)
C6_1 0.050(9) 0.047(10) 0.053(9) 0.005(8) 0.024(7) 0.000(8)
C7_1 0.050(10) 0.048(10) 0.056(10) 0.001(8) 0.021(8) -0.001(8)
C8_1 0.046(9) 0.045(9) 0.050(9) -0.008(8) 0.027(7) 0.001(8)
C9_1 0.047(9) 0.045(10) 0.046(9) -0.003(8) 0.028(7) -0.003(8)
N1_2 0.045(8) 0.044(8) 0.048(8) 0.005(7) 0.021(6) -0.002(7)
N2_2 0.047(8) 0.042(8) 0.044(8) 0.002(7) 0.015(7) 0.005(7)
C1_2 0.054(18) 0.040(17) 0.044(17) -0.003(14) 0.010(14) -0.003(15)
C2_2 0.047(11) 0.046(11) 0.049(11) 0.001(9) 0.017(8) -0.004(9)
C3_2 0.039(9) 0.038(10) 0.049(9) 0.005(8) 0.024(7) -0.003(8)
C4_2 0.053(10) 0.052(10) 0.051(9) 0.000(8) 0.022(7) -0.001(8)
C5_2 0.052(10) 0.050(10) 0.047(9) 0.002(8) 0.023(7) -0.002(8)
C6_2 0.051(9) 0.047(9) 0.047(9) 0.000(8) 0.021(7) 0.003(8)
C7_2 0.044(9) 0.047(10) 0.047(9) -0.005(8) 0.023(7) 0.007(8)
C8_2 0.041(9) 0.037(9) 0.046(9) 0.004(8) 0.021(7) 0.003(8)
C9_2 0.045(9) 0.037(9) 0.044(9) 0.001(8) 0.016(7) 0.003(8)
N1_3 0.061(8) 0.060(8) 0.059(8) -0.008(7) 0.032(7) 0.007(7)
N2_3 0.057(9) 0.058(9) 0.054(9) -0.001(7) 0.032(7) -0.001(7)
C1_3 0.08(2) 0.08(2) 0.064(19) -0.004(17) 0.025(15) -0.007(17)
C2_3 0.072(12) 0.072(12) 0.075(12) -0.004(10) 0.032(9) 0.003(10)
C3_3 0.067(10) 0.069(10) 0.067(10) -0.005(9) 0.036(8) 0.009(9)
C4_3 0.061(10) 0.061(10) 0.056(10) -0.001(8) 0.029(8) 0.000(8)
C5_3 0.058(10) 0.060(10) 0.051(10) 0.001(8) 0.028(8) -0.003(8)
C6_3 0.065(10) 0.063(10) 0.063(10) -0.003(8) 0.031(8) 0.008(8)
C7_3 0.061(10) 0.061(10) 0.061(10) -0.003(8) 0.030(8) 0.002(8)
C8_3 0.064(10) 0.061(10) 0.060(10) -0.011(8) 0.030(8) 0.005(8)
C9_3 0.062(10) 0.062(10) 0.057(10) -0.004(8) 0.032(8) -0.001(8)

loop_
_atom_type_symbol
_atom_type_description
_atom_type_scat_dispersion_real
_atom_type_scat_dispersion_imag
_atom_type_scat_source
C C 0.0033 0.0016 'International Tables Vol C Tables 4.2.6.8 and 6.1.1.4'
H H 0.0000 0.0000 'International Tables Vol C Tables 4.2.6.8 and 6.1.1.4'
Br Br -0.2901 2.4595 'International Tables Vol C Tables 4.2.6.8 and 6.1.1.4'
Mn Mn 0.3368 0.7283 'International Tables Vol C Tables 4.2.6.8 and 6.1.1.4'
N N 0.0061 0.0033 'International Tables Vol C Tables 4.2.6.8 and 6.1.1.4'

loop_
_geom_angle_atom_site_label_1
_geom_angle_atom_site_label_2
_geom_angle_atom_site_label_3
_geom_angle
_geom_angle_site_symmetry_1
_geom_angle_site_symmetry_3
_geom_angle_publ_flag
Br3 Mn1 Br4 104.1(3) . . ?
Br3 Mn1 Br2 108.8(3) . . ?
Br1 Mn1 Br4 104.5(3) . . ?
Br1 Mn1 Br3 118.7(4) . . ?
Br1 Mn1 Br2 108.1(3) . . ?
Br2 Mn1 Br4 112.6(3) . . ?
Br11 Mn3 Br12 115.5(3) . . ?
Br10 Mn3 Br11 108.4(3) . . ?
Br10 Mn3 Br12 110.3(3) . . ?
Br10 Mn3 Br9 110.8(3) . . ?
Br9 Mn3 Br11 106.4(3) . . ?
Br9 Mn3 Br12 105.3(3) . . ?
Br7 Mn2 Br8 115.6(3) . . ?
Br7 Mn2 Br5 104.4(3) . . ?
Br6 Mn2 Br8 108.7(3) . . ?
Br6 Mn2 Br7 112.6(3) . . ?
Br6 Mn2 Br5 109.1(3) . . ?
Br5 Mn2 Br8 105.9(3) . . ?
C3_1 N1_1 C4_1 111(2) . . ?
C6_1 N1_1 C3_1 109.2(18) . . ?
C6_1 N1_1 C4_1 105(2) . . ?
C8_1 N1_1 C3_1 110.2(19) . . ?
C8_1 N1_1 C4_1 114(2) . . ?
C8_1 N1_1 C6_1 107(2) . . ?
C5_1 N2_1 H2_1 110.0 . . ?
C5_1 N2_1 C7_1 107(2) . . ?
C7_1 N2_1 H2_1 110.0 . . ?
C9_1 N2_1 H2_1 110.0 . . ?
C9_1 N2_1 C5_1 109(2) . . ?
C9_1 N2_1 C7_1 110(2) . . ?
H1A_1 C1_1 H1B_1 109.5 . . ?
H1A_1 C1_1 H1C_1 109.5 . . ?
H1B_1 C1_1 H1C_1 109.5 . . ?
C2_1 C1_1 H1A_1 109.9 . . ?
C2_1 C1_1 H1B_1 109.4 . . ?
C2_1 C1_1 H1C_1 109.1 . . ?
C1_1 C2_1 H2A_1 110.1 . . ?
C1_1 C2_1 H2B_1 110.1 . . ?
H2A_1 C2_1 H2B_1 108.5 . . ?
C3_1 C2_1 C1_1 108(2) . . ?
C3_1 C2_1 H2A_1 110.1 . . ?
C3_1 C2_1 H2B_1 110.1 . . ?
N1_1 C3_1 H3A_1 107.4 . . ?
N1_1 C3_1 H3B_1 107.4 . . ?
C2_1 C3_1 N1_1 120(2) . . ?
C2_1 C3_1 H3A_1 107.4 . . ?
C2_1 C3_1 H3B_1 107.4 . . ?
H3A_1 C3_1 H3B_1 106.9 . . ?
N1_1 C4_1 H4A_1 110.4 . . ?
N1_1 C4_1 H4B_1 110.4 . . ?
H4A_1 C4_1 H4B_1 108.6 . . ?
C5_1 C4_1 N1_1 107(2) . . ?
C5_1 C4_1 H4A_1 110.4 . . ?
C5_1 C4_1 H4B_1 110.4 . . ?
N2_1 C5_1 H5A_1 109.5 . . ?
N2_1 C5_1 H5B_1 109.5 . . ?
C4_1 C5_1 N2_1 111(2) . . ?
C4_1 C5_1 H5A_1 109.5 . . ?
C4_1 C5_1 H5B_1 109.5 . . ?
H5A_1 C5_1 H5B_1 108.1 . . ?
N1_1 C6_1 H6A_1 109.1 . . ?
N1_1 C6_1 H6B_1 109.1 . . ?
H6A_1 C6_1 H6B_1 107.8 . . ?
C7_1 C6_1 N1_1 113(2) . . ?
C7_1 C6_1 H6A_1 109.1 . . ?
C7_1 C6_1 H6B_1 109.1 . . ?
N2_1 C7_1 H7A_1 110.8 . . ?
N2_1 C7_1 H7B_1 110.8 . . ?
C6_1 C7_1 N2_1 105(2) . . ?
C6_1 C7_1 H7A_1 110.8 . . ?
C6_1 C7_1 H7B_1 110.8 . . ?
H7A_1 C7_1 H7B_1 108.9 . . ?
N1_1 C8_1 H8A_1 109.9 . . ?
N1_1 C8_1 H8B_1 109.9 . . ?
N1_1 C8_1 C9_1 109(2) . . ?
H8A_1 C8_1 H8B_1 108.3 . . ?
C9_1 C8_1 H8A_1 109.9 . . ?
C9_1 C8_1 H8B_1 109.9 . . ?
N2_1 C9_1 H9A_1 110.0 . . ?
N2_1 C9_1 H9B_1 110.0 . . ?
C8_1 C9_1 N2_1 109(2) . . ?
C8_1 C9_1 H9A_1 110.0 . . ?
C8_1 C9_1 H9B_1 110.0 . . ?
H9A_1 C9_1 H9B_1 108.4 . . ?
C3_2 N1_2 C4_2 109(2) . . ?
C6_2 N1_2 C3_2 109(2) . . ?
C6_2 N1_2 C4_2 105(2) . . ?
C8_2 N1_2 C3_2 110.1(19) . . ?
C8_2 N1_2 C4_2 115(2) . . ?
C8_2 N1_2 C6_2 108(2) . . ?
C5_2 N2_2 H2_2 109.1 . . ?
C5_2 N2_2 C7_2 109(2) . . ?
C7_2 N2_2 H2_2 109.1 . . ?
C9_2 N2_2 H2_2 109.1 . . ?
C9_2 N2_2 C5_2 109(2) . . ?
C9_2 N2_2 C7_2 112(2) . . ?
H1A_2 C1_2 H1B_2 109.5 . . ?
H1A_2 C1_2 H1C_2 109.5 . . ?
H1B_2 C1_2 H1C_2 109.5 . . ?
C2_2 C1_2 H1A_2 109.5 . . ?
C2_2 C1_2 H1B_2 109.5 . . ?
C2_2 C1_2 H1C_2 109.5 . . ?
C1_2 C2_2 H2A_2 110.1 . . ?
C1_2 C2_2 H2B_2 110.1 . . ?
C1_2 C2_2 C3_2 108(2) . . ?
H2A_2 C2_2 H2B_2 108.5 . . ?
C3_2 C2_2 H2A_2 110.1 . . ?
C3_2 C2_2 H2B_2 110.1 . . ?
N1_2 C3_2 H3A_2 107.9 . . ?
N1_2 C3_2 H3B_2 107.9 . . ?
C2_2 C3_2 N1_2 117(2) . . ?
C2_2 C3_2 H3A_2 107.9 . . ?
C2_2 C3_2 H3B_2 107.9 . . ?
H3A_2 C3_2 H3B_2 107.2 . . ?
N1_2 C4_2 H4A_2 110.3 . . ?
N1_2 C4_2 H4B_2 110.3 . . ?
H4A_2 C4_2 H4B_2 108.6 . . ?
C5_2 C4_2 N1_2 107(2) . . ?
C5_2 C4_2 H4A_2 110.3 . . ?
C5_2 C4_2 H4B_2 110.3 . . ?
N2_2 C5_2 H5A_2 109.5 . . ?
N2_2 C5_2 H5B_2 109.5 . . ?
C4_2 C5_2 N2_2 111(2) . . ?
C4_2 C5_2 H5A_2 109.5 . . ?
C4_2 C5_2 H5B_2 109.5 . . ?
H5A_2 C5_2 H5B_2 108.1 . . ?
N1_2 C6_2 H6A_2 109.2 . . ?
N1_2 C6_2 H6B_2 109.2 . . ?
H6A_2 C6_2 H6B_2 107.9 . . ?
C7_2 C6_2 N1_2 112(2) . . ?
C7_2 C6_2 H6A_2 109.2 . . ?
C7_2 C6_2 H6B_2 109.2 . . ?
N2_2 C7_2 H7A_2 110.5 . . ?
N2_2 C7_2 H7B_2 110.5 . . ?
C6_2 C7_2 N2_2 106(2) . . ?
C6_2 C7_2 H7A_2 110.5 . . ?
C6_2 C7_2 H7B_2 110.5 . . ?
H7A_2 C7_2 H7B_2 108.7 . . ?
N1_2 C8_2 H8A_2 109.5 . . ?
N1_2 C8_2 H8B_2 109.5 . . ?
N1_2 C8_2 C9_2 111(2) . . ?
H8A_2 C8_2 H8B_2 108.1 . . ?
C9_2 C8_2 H8A_2 109.5 . . ?
C9_2 C8_2 H8B_2 109.5 . . ?
N2_2 C9_2 H9A_2 110.1 . . ?
N2_2 C9_2 H9B_2 110.1 . . ?
C8_2 C9_2 N2_2 108(2) . . ?
C8_2 C9_2 H9A_2 110.1 . . ?
C8_2 C9_2 H9B_2 110.1 . . ?
H9A_2 C9_2 H9B_2 108.4 . . ?
C3_3 N1_3 C4_3 109(2) . . ?
C6_3 N1_3 C3_3 111(2) . . ?
C6_3 N1_3 C4_3 106(2) . . ?
C8_3 N1_3 C3_3 108.7(19) . . ?
C8_3 N1_3 C4_3 115(2) . . ?
C8_3 N1_3 C6_3 107(2) . . ?
C5_3 N2_3 H2_3 109.2 . . ?
C5_3 N2_3 C7_3 108(2) . . ?
C7_3 N2_3 H2_3 109.2 . . ?
C9_3 N2_3 H2_3 109.2 . . ?
C9_3 N2_3 C5_3 110(2) . . ?
C9_3 N2_3 C7_3 111(2) . . ?
H1A_3 C1_3 H1B_3 109.5 . . ?
H1A_3 C1_3 H1C_3 109.5 . . ?
H1B_3 C1_3 H1C_3 109.5 . . ?
C2_3 C1_3 H1A_3 110.7 . . ?
C2_3 C1_3 H1B_3 109.1 . . ?
C2_3 C1_3 H1C_3 108.6 . . ?
C1_3 C2_3 H2A_3 110.1 . . ?
C1_3 C2_3 H2B_3 110.1 . . ?
H2A_3 C2_3 H2B_3 108.4 . . ?
C3_3 C2_3 C1_3 108(3) . . ?
C3_3 C2_3 H2A_3 110.1 . . ?
C3_3 C2_3 H2B_3 110.1 . . ?
N1_3 C3_3 H3A_3 107.4 . . ?
N1_3 C3_3 H3B_3 107.4 . . ?
C2_3 C3_3 N1_3 120(2) . . ?
C2_3 C3_3 H3A_3 107.4 . . ?
C2_3 C3_3 H3B_3 107.4 . . ?
H3A_3 C3_3 H3B_3 106.9 . . ?
N1_3 C4_3 H4A_3 110.3 . . ?
N1_3 C4_3 H4B_3 110.3 . . ?
H4A_3 C4_3 H4B_3 108.6 . . ?
C5_3 C4_3 N1_3 107(2) . . ?
C5_3 C4_3 H4A_3 110.3 . . ?
C5_3 C4_3 H4B_3 110.3 . . ?
N2_3 C5_3 H5A_3 109.6 . . ?
N2_3 C5_3 H5B_3 109.6 . . ?
C4_3 C5_3 N2_3 110(2) . . ?
C4_3 C5_3 H5A_3 109.6 . . ?
C4_3 C5_3 H5B_3 109.6 . . ?
H5A_3 C5_3 H5B_3 108.1 . . ?
N1_3 C6_3 H6A_3 109.2 . . ?
N1_3 C6_3 H6B_3 109.2 . . ?
N1_3 C6_3 C7_3 112(2) . . ?
H6A_3 C6_3 H6B_3 107.9 . . ?
C7_3 C6_3 H6A_3 109.2 . . ?
C7_3 C6_3 H6B_3 109.2 . . ?
N2_3 C7_3 H7A_3 110.6 . . ?
N2_3 C7_3 H7B_3 110.6 . . ?
C6_3 C7_3 N2_3 106(2) . . ?
C6_3 C7_3 H7A_3 110.6 . . ?
C6_3 C7_3 H7B_3 110.6 . . ?
H7A_3 C7_3 H7B_3 108.7 . . ?
N1_3 C8_3 H8A_3 109.5 . . ?
N1_3 C8_3 H8B_3 109.5 . . ?
N1_3 C8_3 C9_3 111(2) . . ?
H8A_3 C8_3 H8B_3 108.1 . . ?
C9_3 C8_3 H8A_3 109.5 . . ?
C9_3 C8_3 H8B_3 109.5 . . ?
N2_3 C9_3 H9A_3 109.9 . . ?
N2_3 C9_3 H9B_3 109.9 . . ?
C8_3 C9_3 N2_3 109(2) . . ?
C8_3 C9_3 H9A_3 109.9 . . ?
C8_3 C9_3 H9B_3 109.9 . . ?
H9A_3 C9_3 H9B_3 108.3 . . ?

loop_
_geom_bond_atom_site_label_1
_geom_bond_atom_site_label_2
_geom_bond_distance
_geom_bond_site_symmetry_2
_geom_bond_publ_flag
Br4 Mn1 2.547(9) . ?
Br3 Mn1 2.479(8) . ?
Br1 Mn1 2.466(9) . ?
Br2 Mn1 2.514(8) . ?
Br11 Mn3 2.519(8) . ?
Br12 Mn3 2.530(8) . ?
Br10 Mn3 2.508(8) . ?
Br9 Mn3 2.509(9) . ?
Br8 Mn2 2.519(8) . ?
Br7 Mn2 2.509(8) . ?
Br6 Mn2 2.482(8) . ?
Br5 Mn2 2.515(9) . ?
N1_1 C3_1 1.51(3) . ?
N1_1 C4_1 1.57(3) . ?
N1_1 C6_1 1.50(3) . ?
N1_1 C8_1 1.455(13) . ?
N2_1 H2_1 0.9800 . ?
N2_1 C5_1 1.51(3) . ?
N2_1 C7_1 1.55(4) . ?
N2_1 C9_1 1.51(4) . ?
C1_1 H1A_1 0.9601 . ?
C1_1 H1B_1 0.9600 . ?
C1_1 H1C_1 0.9599 . ?
C1_1 C2_1 1.503(10) . ?
C2_1 H2A_1 0.9700 . ?
C2_1 H2B_1 0.9700 . ?
C2_1 C3_1 1.499(10) . ?
C3_1 H3A_1 0.9700 . ?
C3_1 H3B_1 0.9700 . ?
C4_1 H4A_1 0.9700 . ?
C4_1 H4B_1 0.9700 . ?
C4_1 C5_1 1.498(10) . ?
C5_1 H5A_1 0.9700 . ?
C5_1 H5B_1 0.9700 . ?
C6_1 H6A_1 0.9700 . ?
C6_1 H6B_1 0.9700 . ?
C6_1 C7_1 1.498(10) . ?
C7_1 H7A_1 0.9700 . ?
C7_1 H7B_1 0.9700 . ?
C8_1 H8A_1 0.9700 . ?
C8_1 H8B_1 0.9700 . ?
C8_1 C9_1 1.502(10) . ?
C9_1 H9A_1 0.9700 . ?
C9_1 H9B_1 0.9700 . ?
N1_2 C3_2 1.52(3) . ?
N1_2 C4_2 1.58(3) . ?
N1_2 C6_2 1.50(3) . ?
N1_2 C8_2 1.445(17) . ?
N2_2 H2_2 0.9800 . ?
N2_2 C5_2 1.51(3) . ?
N2_2 C7_2 1.54(4) . ?
N2_2 C9_2 1.51(4) . ?
C1_2 H1A_2 0.9600 . ?
C1_2 H1B_2 0.9600 . ?
C1_2 H1C_2 0.9600 . ?
C1_2 C2_2 1.500(10) . ?
C2_2 H2A_2 0.9700 . ?
C2_2 H2B_2 0.9700 . ?
C2_2 C3_2 1.501(10) . ?
C3_2 H3A_2 0.9700 . ?
C3_2 H3B_2 0.9700 . ?
C4_2 H4A_2 0.9700 . ?
C4_2 H4B_2 0.9700 . ?
C4_2 C5_2 1.495(10) . ?
C5_2 H5A_2 0.9700 . ?
C5_2 H5B_2 0.9700 . ?
C6_2 H6A_2 0.9700 . ?
C6_2 H6B_2 0.9700 . ?
C6_2 C7_2 1.500(10) . ?
C7_2 H7A_2 0.9700 . ?
C7_2 H7B_2 0.9700 . ?
C8_2 H8A_2 0.9700 . ?
C8_2 H8B_2 0.9700 . ?
C8_2 C9_2 1.501(10) . ?
C9_2 H9A_2 0.9700 . ?
C9_2 H9B_2 0.9700 . ?
N1_3 C3_3 1.52(3) . ?
N1_3 C4_3 1.57(3) . ?
N1_3 C6_3 1.50(3) . ?
N1_3 C8_3 1.448(17) . ?
N2_3 H2_3 0.9800 . ?
N2_3 C5_3 1.51(3) . ?
N2_3 C7_3 1.55(4) . ?
N2_3 C9_3 1.51(4) . ?
C1_3 H1A_3 0.9599 . ?
C1_3 H1B_3 0.9599 . ?
C1_3 H1C_3 0.9600 . ?
C1_3 C2_3 1.501(10) . ?
C2_3 H2A_3 0.9700 . ?
C2_3 H2B_3 0.9700 . ?
C2_3 C3_3 1.497(10) . ?
C3_3 H3A_3 0.9700 . ?
C3_3 H3B_3 0.9700 . ?
C4_3 H4A_3 0.9700 . ?
C4_3 H4B_3 0.9700 . ?
C4_3 C5_3 1.498(10) . ?
C5_3 H5A_3 0.9700 . ?
C5_3 H5B_3 0.9700 . ?
C6_3 H6A_3 0.9700 . ?
C6_3 H6B_3 0.9700 . ?
C6_3 C7_3 1.504(10) . ?
C7_3 H7A_3 0.9700 . ?
C7_3 H7B_3 0.9700 . ?
C8_3 H8A_3 0.9700 . ?
C8_3 H8B_3 0.9700 . ?
C8_3 C9_3 1.497(10) . ?
C9_3 H9A_3 0.9700 . ?
C9_3 H9B_3 0.9700 . ?

loop_
_geom_torsion_atom_site_label_1
_geom_torsion_atom_site_label_2
_geom_torsion_atom_site_label_3
_geom_torsion_atom_site_label_4
_geom_torsion
_geom_torsion_site_symmetry_1
_geom_torsion_site_symmetry_2
_geom_torsion_site_symmetry_3
_geom_torsion_site_symmetry_4
_geom_torsion_publ_flag
N1_1 C4_1 C5_1 N2_1 -16(4) . . . . ?
N1_1 C6_1 C7_1 N2_1 -17(4) . . . . ?
N1_1 C8_1 C9_1 N2_1 -23(4) . . . . ?
C1_1 C2_1 C3_1 N1_1 177(3) . . . . ?
C3_1 N1_1 C4_1 C5_1 -169(3) . . . . ?
C3_1 N1_1 C6_1 C7_1 -168(3) . . . . ?
C3_1 N1_1 C8_1 C9_1 -169(3) . . . . ?
C4_1 N1_1 C3_1 C2_1 -63(4) . . . . ?
C4_1 N1_1 C6_1 C7_1 72(3) . . . . ?
C4_1 N1_1 C8_1 C9_1 -44(3) . . . . ?
C5_1 N2_1 C7_1 C6_1 -51(3) . . . . ?
C5_1 N2_1 C9_1 C8_1 72(3) . . . . ?
C6_1 N1_1 C3_1 C2_1 -179(4) . . . . ?
C6_1 N1_1 C4_1 C5_1 -51(3) . . . . ?
C6_1 N1_1 C8_1 C9_1 73(3) . . . . ?
C7_1 N2_1 C5_1 C4_1 72(3) . . . . ?
C7_1 N2_1 C9_1 C8_1 -46(3) . . . . ?
C8_1 N1_1 C3_1 C2_1 64(4) . . . . ?
C8_1 N1_1 C4_1 C5_1 67(3) . . . . ?
C8_1 N1_1 C6_1 C7_1 -49(4) . . . . ?
C9_1 N2_1 C5_1 C4_1 -47(4) . . . . ?
C9_1 N2_1 C7_1 C6_1 67(3) . . . . ?
N1_2 C4_2 C5_2 N2_2 4(4) . . . . ?
N1_2 C6_2 C7_2 N2_2 -2(4) . . . . ?
N1_2 C8_2 C9_2 N2_2 -9(4) . . . . ?
C1_2 C2_2 C3_2 N1_2 178(3) . . . . ?
C3_2 N1_2 C4_2 C5_2 178(3) . . . . ?
C3_2 N1_2 C6_2 C7_2 -180(3) . . . . ?
C3_2 N1_2 C8_2 C9_2 -175(3) . . . . ?
C4_2 N1_2 C3_2 C2_2 52(4) . . . . ?
C4_2 N1_2 C6_2 C7_2 64(3) . . . . ?
C4_2 N1_2 C8_2 C9_2 -51(4) . . . . ?
C5_2 N2_2 C7_2 C6_2 -61(3) . . . . ?
C5_2 N2_2 C9_2 C8_2 66(3) . . . . ?
C6_2 N1_2 C3_2 C2_2 -62(4) . . . . ?
C6_2 N1_2 C4_2 C5_2 -64(3) . . . . ?
C6_2 N1_2 C8_2 C9_2 66(3) . . . . ?
C7_2 N2_2 C5_2 C4_2 59(4) . . . . ?
C7_2 N2_2 C9_2 C8_2 -54(3) . . . . ?
C8_2 N1_2 C3_2 C2_2 179(3) . . . . ?
C8_2 N1_2 C4_2 C5_2 54(4) . . . . ?
C8_2 N1_2 C6_2 C7_2 -60(4) . . . . ?
C9_2 N2_2 C5_2 C4_2 -62(3) . . . . ?
C9_2 N2_2 C7_2 C6_2 59(3) . . . . ?
N1_3 C4_3 C5_3 N2_3 11(4) . . . . ?
N1_3 C6_3 C7_3 N2_3 9(4) . . . . ?
N1_3 C8_3 C9_3 N2_3 1(5) . . . . ?
C1_3 C2_3 C3_3 N1_3 -173(4) . . . . ?
C3_3 N1_3 C4_3 C5_3 173(3) . . . . ?
C3_3 N1_3 C6_3 C7_3 175(3) . . . . ?
C3_3 N1_3 C8_3 C9_3 180(3) . . . . ?
C4_3 N1_3 C3_3 C2_3 56(5) . . . . ?
C4_3 N1_3 C6_3 C7_3 56(4) . . . . ?
C4_3 N1_3 C8_3 C9_3 -57(4) . . . . ?
C5_3 N2_3 C7_3 C6_3 -67(3) . . . . ?
C5_3 N2_3 C9_3 C8_3 59(4) . . . . ?
C6_3 N1_3 C3_3 C2_3 -60(5) . . . . ?
C6_3 N1_3 C4_3 C5_3 -68(3) . . . . ?
C6_3 N1_3 C8_3 C9_3 60(4) . . . . ?
C7_3 N2_3 C5_3 C4_3 55(4) . . . . ?
C7_3 N2_3 C9_3 C8_3 -61(4) . . . . ?
C8_3 N1_3 C3_3 C2_3 -178(4) . . . . ?
C8_3 N1_3 C4_3 C5_3 50(4) . . . . ?
C8_3 N1_3 C6_3 C7_3 -67(4) . . . . ?
C9_3 N2_3 C5_3 C4_3 -66(4) . . . . ?
C9_3 N2_3 C7_3 C6_3 53(4) . . . . ?

loop_
_twin_individual_id
_twin_individual_mass_fraction_refined
1 0.693(4)
2 0.307(4)
